data_7025046
loop_
_publ_author_name
'Knight, James C.'
'Alvarez, Santiago'
'Amoroso, Angelo J.'
'Edwards, Peter G.'
'Singh, Neha'

_publ_section_title
;
 A novel bipyridine-based hexadentate tripodal framework with a strong
 preference for trigonal prismatic co-ordination geometries.
;
_journal_issue 16
_journal_name_full 'Dalton transactions (Cambridge, England : 2003)'
_journal_page_first 3870
_journal_page_last 3883
_journal_paper_doi 10.1039/b924651g
_journal_volume 39
_journal_year 2010
_chemical_formula_moiety 'C31 H22 Cu N6 O, C2 H3 N, 2(Cl O4)'
_chemical_formula_sum 'C33 H25 Cl2 Cu N7 O9'
_chemical_formula_weight 798.04
_chemical_name_systematic
;
?
;
_space_group_IT_number 15
_symmetry_cell_setting monoclinic
_symmetry_space_group_name_Hall '-C 2yc'
_symmetry_space_group_name_H-M 'C 1 2/c 1'
_atom_sites_solution_hydrogens geom
_atom_sites_solution_primary direct
_atom_sites_solution_secondary difmap
_audit_creation_method SHELXL-97
_cell_angle_alpha 90.00
_cell_angle_beta 99.3110(10)
_cell_angle_gamma 90.00
_cell_formula_units_Z 8
_cell_length_a 20.7459(4)
_cell_length_b 12.2533(3)
_cell_length_c 26.2774(6)
_cell_measurement_reflns_used 66276
_cell_measurement_temperature 150(2)
_cell_measurement_theta_max 27.485
_cell_measurement_theta_min 2.91
_cell_volume 6591.9(3)
_computing_cell_refinement 'HKL Scalepack (Otwinowski & Minor 1997)'
_computing_data_collection 'Collect (Nonius BV, 1997-2000)'
_computing_data_reduction 'HKL Denzo and Scalepack (Otwinowski & Minor 1997)'
_computing_molecular_graphics 'Ortep-3 for Windows (Farrugia, 1997)'
_computing_publication_material 'WinGX publication routines (Farrugia, 1999)'
_computing_structure_refinement 'SHELXL-97 (Sheldrick, 1997)'
_computing_structure_solution 'SHELXS-86 (Sheldrick, 1986)'
_diffrn_ambient_temperature 150(2)
_diffrn_detector_area_resol_mean 9
_diffrn_measured_fraction_theta_full 0.996
_diffrn_measured_fraction_theta_max 0.996
_diffrn_measurement_device_type KappaCCD
_diffrn_measurement_method CCD
_diffrn_radiation_monochromator graphite
_diffrn_radiation_source 'fine-focus sealed tube'
_diffrn_radiation_type MoK\a
_diffrn_radiation_wavelength 0.71073
_diffrn_reflns_av_R_equivalents 0.0953
_diffrn_reflns_av_sigmaI/netI 0.0910
_diffrn_reflns_limit_h_max 26
_diffrn_reflns_limit_h_min -26
_diffrn_reflns_limit_k_max 15
_diffrn_reflns_limit_k_min -15
_diffrn_reflns_limit_l_max 34
_diffrn_reflns_limit_l_min -33
_diffrn_reflns_number 27917
_diffrn_reflns_theta_full 27.43
_diffrn_reflns_theta_max 27.43
_diffrn_reflns_theta_min 2.92
_exptl_absorpt_coefficient_mu 0.893
_exptl_absorpt_correction_T_max 0.8277
_exptl_absorpt_correction_T_min 0.6537
_exptl_absorpt_correction_type multi-scan
_exptl_absorpt_process_details 'Sortav (Blessing, 1995)'
_exptl_crystal_colour blue
_exptl_crystal_density_diffrn 1.608
_exptl_crystal_density_method 'not measured'
_exptl_crystal_description block
_exptl_crystal_F_000 3256
_exptl_crystal_size_max 0.52
_exptl_crystal_size_mid 0.40
_exptl_crystal_size_min 0.22
_refine_diff_density_max 0.886
_refine_diff_density_min -0.488
_refine_diff_density_rms 0.087
_refine_ls_extinction_method none
_refine_ls_goodness_of_fit_ref 1.040
_refine_ls_hydrogen_treatment constr
_refine_ls_matrix_type full
_refine_ls_number_parameters 473
_refine_ls_number_reflns 7489
_refine_ls_number_restraints 0
_refine_ls_restrained_S_all 1.040
_refine_ls_R_factor_all 0.1203
_refine_ls_R_factor_gt 0.0630
_refine_ls_shift/su_max 0.003
_refine_ls_shift/su_mean 0.000
_refine_ls_structure_factor_coef Fsqd
_refine_ls_weighting_details 'calc w=1/[\s^2^(Fo^2^)+(0.0753P)^2^+8.5659P] where P=(Fo^2^+2Fc^2^)/3'
_refine_ls_weighting_scheme calc
_refine_ls_wR_factor_gt 0.1510
_refine_ls_wR_factor_ref 0.1732
_reflns_number_gt 4441
_reflns_number_total 7489
_reflns_threshold_expression >2sigma(I)
_cod_data_source_file b924651g.txt
_cod_data_source_block aja0716
_cod_original_sg_symbol_H-M 'C 2/c'
_cod_database_code 7025046

loop_
_symmetry_equiv_pos_as_xyz
'x, y, z'
'-x, y, -z+1/2'
'x+1/2, y+1/2, z'
'-x+1/2, y+1/2, -z+1/2'
'-x, -y, -z'
'x, -y, z-1/2'
'-x+1/2, -y+1/2, -z'
'x+1/2, -y+1/2, z-1/2'

loop_
_atom_site_label
_atom_site_type_symbol
_atom_site_fract_x
_atom_site_fract_y
_atom_site_fract_z
_atom_site_U_iso_or_equiv
_atom_site_adp_type
_atom_site_occupancy
_atom_site_symmetry_multiplicity
_atom_site_calc_flag
_atom_site_refinement_flags
C1 C 0.0570(2) 0.4044(3) 0.11963(16) 0.0389(10) Uani 1 1 d .
C2 C 0.08515(19) 0.3856(3) 0.07003(15) 0.0356(9) Uani 1 1 d .
C3 C 0.0833(2) 0.4647(4) 0.03281(16) 0.0435(11) Uani 1 1 d .
H3 H 0.0643 0.5338 0.0372 0.052 Uiso 1 1 calc R
C4 C 0.1096(2) 0.4420(4) -0.01120(17) 0.0508(12) Uani 1 1 d .
H4 H 0.1091 0.4960 -0.0372 0.061 Uiso 1 1 calc R
C5 C 0.1363(2) 0.3422(4) -0.01716(16) 0.0488(12) Uani 1 1 d .
H5 H 0.1545 0.3261 -0.0472 0.059 Uiso 1 1 calc R
C6 C 0.1365(2) 0.2643(3) 0.02119(15) 0.0381(10) Uani 1 1 d .
C7 C 0.1625(2) 0.1525(3) 0.01932(15) 0.0387(10) Uani 1 1 d .
C8 C 0.1945(2) 0.1156(4) -0.02007(16) 0.0507(12) Uani 1 1 d .
H8 H 0.1996 0.1626 -0.0479 0.061 Uiso 1 1 calc R
C9 C 0.2184(2) 0.0122(4) -0.01854(17) 0.0516(12) Uani 1 1 d .
H9 H 0.2403 -0.0136 -0.0453 0.062 Uiso 1 1 calc R
C10 C 0.2107(2) -0.0549(4) 0.02197(17) 0.0520(12) Uani 1 1 d .
H10 H 0.2265 -0.1278 0.0235 0.062 Uiso 1 1 calc R
C11 C 0.1795(2) -0.0143(4) 0.06031(16) 0.0448(11) Uani 1 1 d .
H11 H 0.1751 -0.0600 0.0887 0.054 Uiso 1 1 calc R
C12 C 0.1049(2) 0.3751(3) 0.16769(15) 0.0362(9) Uani 1 1 d .
C13 C 0.1269(2) 0.4476(4) 0.20716(17) 0.0450(11) Uani 1 1 d .
H13 H 0.1153 0.5226 0.2040 0.054 Uiso 1 1 calc R
C14 C 0.1657(2) 0.4093(4) 0.25112(17) 0.0484(12) Uani 1 1 d .
H14 H 0.1825 0.4587 0.2779 0.058 Uiso 1 1 calc R
C15 C 0.1803(2) 0.2997(4) 0.25637(17) 0.0427(10) Uani 1 1 d .
H15 H 0.2056 0.2721 0.2871 0.051 Uiso 1 1 calc R
C16 C 0.15717(19) 0.2308(3) 0.21580(15) 0.0368(10) Uani 1 1 d .
C17 C 0.16075(19) 0.1102(3) 0.21754(14) 0.0340(9) Uani 1 1 d .
C18 C 0.1855(2) 0.0527(4) 0.26155(15) 0.0401(10) Uani 1 1 d .
H18 H 0.2061 0.0900 0.2915 0.048 Uiso 1 1 calc R
C19 C 0.1800(2) -0.0600(4) 0.26147(17) 0.0490(12) Uani 1 1 d .
H19 H 0.1973 -0.1011 0.2912 0.059 Uiso 1 1 calc R
C20 C 0.1491(2) -0.1115(4) 0.21762(17) 0.0447(11) Uani 1 1 d .
H20 H 0.1436 -0.1884 0.2170 0.054 Uiso 1 1 calc R
C21 C 0.1261(2) -0.0494(3) 0.17462(16) 0.0395(10) Uani 1 1 d .
H21 H 0.1056 -0.0856 0.1443 0.047 Uiso 1 1 calc R
C22 C -0.0054(2) 0.3330(3) 0.11806(16) 0.0407(10) Uani 1 1 d .
C23 C -0.0648(2) 0.3764(4) 0.12417(16) 0.0447(11) Uani 1 1 d .
H23 H -0.0688 0.4524 0.1301 0.054 Uiso 1 1 calc R
C24 C -0.1180(2) 0.3102(4) 0.12166(17) 0.0496(12) Uani 1 1 d .
H24 H -0.1595 0.3392 0.1253 0.060 Uiso 1 1 calc R
C25 C -0.1101(2) 0.1996(5) 0.11377(17) 0.0535(12) Uani 1 1 d .
H25 H -0.1464 0.1516 0.1118 0.064 Uiso 1 1 calc R
C26 C -0.0482(2) 0.1588(4) 0.10873(16) 0.0429(11) Uani 1 1 d .
C27 C -0.0364(2) 0.0418(4) 0.09910(17) 0.0492(12) Uani 1 1 d .
C28 C -0.0692(3) -0.0376(5) 0.1210(2) 0.0785(17) Uani 1 1 d .
H28 H -0.1003 -0.0203 0.1427 0.094 Uiso 1 1 calc R
C29 C -0.0545(4) -0.1467(6) 0.1099(4) 0.106(3) Uani 1 1 d .
H29 H -0.0752 -0.2048 0.1249 0.127 Uiso 1 1 calc R
C30 C -0.0113(3) -0.1687(5) 0.0781(3) 0.0803(19) Uani 1 1 d .
H30 H -0.0022 -0.2419 0.0696 0.096 Uiso 1 1 calc R
C31 C 0.0186(3) -0.0848(5) 0.0586(2) 0.0754(17) Uani 1 1 d .
H31 H 0.0488 -0.1009 0.0360 0.090 Uiso 1 1 calc R
C34 C 0.0000 0.6312(11) 0.2500 0.114(4) Uani 1 2 d S
C35 C 0.0000 0.7484(13) 0.2500 0.102(3) Uani 1 2 d S
C36 C 0.0000 1.0952(10) 0.2500 0.083(3) Uani 1 2 d S
C37 C 0.0000 1.2113(12) 0.2500 0.083(3) Uani 1 2 d S
N1 N 0.11100(16) 0.2871(3) 0.06408(12) 0.0339(8) Uani 1 1 d .
N2 N 0.15489(18) 0.0879(3) 0.05933(12) 0.0403(8) Uani 1 1 d .
N3 N 0.12256(16) 0.2702(3) 0.17200(12) 0.0350(8) Uani 1 1 d .
N4 N 0.13163(16) 0.0596(3) 0.17373(12) 0.0353(8) Uani 1 1 d .
N5 N 0.00339(16) 0.2253(3) 0.11037(12) 0.0386(8) Uani 1 1 d .
N6 N 0.0082(2) 0.0204(3) 0.06916(16) 0.0617(11) Uani 1 1 d .
N7 N 0.0000 0.8439(11) 0.2500 0.146(4) Uani 1 2 d S
N8 N 0.0000 1.3089(10) 0.2500 0.104(3) Uani 1 2 d S
O1 O 0.03484(14) 0.5134(2) 0.12195(12) 0.0482(8) Uani 1 1 d .
H1 H 0.0665 0.5563 0.1224 0.072 Uiso 1 1 calc R
O2 O 0.12348(16) 0.6834(3) 0.12402(15) 0.0677(10) Uani 1 1 d .
O3 O 0.21302(17) 0.5717(3) 0.12157(12) 0.0602(9) Uani 1 1 d .
O4 O 0.1758(2) 0.6853(3) 0.05191(12) 0.0686(11) Uani 1 1 d .
O5 O 0.22605(15) 0.7618(3) 0.12951(12) 0.0557(9) Uani 1 1 d .
O6 O -0.2247(2) -0.4452(3) 0.14701(15) 0.0983(14) Uani 1 1 d .
O7 O -0.2206(3) -0.2604(3) 0.12933(16) 0.0987(15) Uani 1 1 d .
O8 O -0.1794(2) -0.3275(3) 0.21175(12) 0.0675(10) Uani 1 1 d .
O9 O -0.1271(2) -0.3704(4) 0.14211(16) 0.0928(14) Uani 1 1 d .
Cl1 Cl 0.18515(5) 0.67545(8) 0.10652(4) 0.0409(3) Uani 1 1 d .
Cl2 Cl -0.18742(6) -0.34577(9) 0.15747(4) 0.0457(3) Uani 1 1 d .
Cu1 Cu 0.11114(2) 0.16342(4) 0.113443(17) 0.03483(17) Uani 1 1 d .
H34A H -0.0188 0.6024 0.2796 0.052 Uiso 0.50 1 d P
H34B H 0.0449 0.6024 0.2524 0.052 Uiso 0.50 1 d P
H34C H -0.0262 0.6024 0.2180 0.052 Uiso 0.50 1 d P
H36A H -0.0058 1.0674 0.2144 0.052 Uiso 0.50 1 d P
H36B H -0.0359 1.0674 0.2668 0.052 Uiso 0.50 1 d P
H36C H 0.0417 1.0674 0.2688 0.052 Uiso 0.50 1 d P

loop_
_atom_site_aniso_label
_atom_site_aniso_U_11
_atom_site_aniso_U_22
_atom_site_aniso_U_33
_atom_site_aniso_U_23
_atom_site_aniso_U_13
_atom_site_aniso_U_12
C1 0.041(3) 0.029(2) 0.047(2) 0.0017(19) 0.010(2) 0.0022(19)
C2 0.033(2) 0.038(2) 0.036(2) 0.0033(19) 0.0047(18) -0.0049(19)
C3 0.042(3) 0.039(2) 0.048(3) 0.005(2) 0.003(2) -0.006(2)
C4 0.066(3) 0.046(3) 0.039(3) 0.011(2) 0.004(2) -0.008(2)
C5 0.065(3) 0.050(3) 0.033(2) 0.006(2) 0.012(2) -0.008(2)
C6 0.042(3) 0.044(3) 0.028(2) 0.0020(18) 0.0035(19) -0.009(2)
C7 0.046(3) 0.043(3) 0.028(2) -0.0016(18) 0.0068(19) -0.008(2)
C8 0.067(3) 0.054(3) 0.033(2) -0.005(2) 0.017(2) -0.010(3)
C9 0.064(3) 0.056(3) 0.038(2) -0.012(2) 0.018(2) -0.005(3)
C10 0.065(3) 0.046(3) 0.048(3) -0.009(2) 0.016(2) 0.002(2)
C11 0.062(3) 0.042(3) 0.033(2) -0.0002(19) 0.012(2) 0.000(2)
C12 0.037(2) 0.035(2) 0.039(2) -0.0013(19) 0.014(2) -0.0010(19)
C13 0.048(3) 0.038(2) 0.052(3) -0.005(2) 0.019(2) -0.003(2)
C14 0.053(3) 0.049(3) 0.044(3) -0.014(2) 0.009(2) -0.012(2)
C15 0.035(2) 0.054(3) 0.038(2) -0.004(2) 0.002(2) -0.006(2)
C16 0.030(2) 0.050(3) 0.031(2) -0.0027(19) 0.0082(19) 0.0007(19)
C17 0.032(2) 0.040(2) 0.031(2) 0.0012(18) 0.0084(18) 0.0036(18)
C18 0.039(2) 0.054(3) 0.028(2) -0.0045(19) 0.0059(19) 0.006(2)
C19 0.056(3) 0.060(3) 0.034(2) 0.014(2) 0.014(2) 0.016(2)
C20 0.051(3) 0.041(2) 0.044(3) 0.006(2) 0.015(2) 0.005(2)
C21 0.044(3) 0.042(2) 0.034(2) 0.0038(19) 0.008(2) -0.003(2)
C22 0.044(3) 0.045(3) 0.034(2) 0.007(2) 0.008(2) 0.000(2)
C23 0.044(3) 0.053(3) 0.037(2) 0.008(2) 0.008(2) 0.003(2)
C24 0.042(3) 0.066(3) 0.042(3) 0.009(2) 0.008(2) 0.004(2)
C25 0.039(3) 0.076(4) 0.044(3) 0.004(2) 0.002(2) -0.011(2)
C26 0.044(3) 0.051(3) 0.031(2) 0.009(2) -0.0009(19) -0.008(2)
C27 0.044(3) 0.055(3) 0.044(3) 0.009(2) -0.007(2) -0.011(2)
C28 0.071(4) 0.067(4) 0.095(4) 0.016(3) 0.005(3) -0.026(3)
C29 0.095(6) 0.073(5) 0.137(7) 0.031(4) -0.021(5) -0.036(4)
C30 0.078(5) 0.047(3) 0.102(5) -0.005(3) -0.029(4) -0.010(3)
C31 0.094(5) 0.049(3) 0.074(4) -0.009(3) -0.014(3) 0.004(3)
C34 0.083(7) 0.144(11) 0.115(9) 0.000 0.020(6) 0.000
C35 0.056(6) 0.122(9) 0.125(9) 0.000 0.007(6) 0.000
C36 0.056(5) 0.135(9) 0.064(5) 0.000 0.024(4) 0.000
C37 0.060(6) 0.137(9) 0.057(5) 0.000 0.020(4) 0.000
N1 0.038(2) 0.0353(19) 0.0289(17) 0.0059(14) 0.0073(15) -0.0011(16)
N2 0.050(2) 0.042(2) 0.0297(18) -0.0054(16) 0.0075(16) -0.0019(17)
N3 0.036(2) 0.041(2) 0.0288(18) 0.0008(15) 0.0086(15) -0.0022(16)
N4 0.041(2) 0.039(2) 0.0268(17) 0.0027(15) 0.0081(15) 0.0021(16)
N5 0.035(2) 0.047(2) 0.0331(18) 0.0058(16) 0.0045(15) -0.0047(17)
N6 0.073(3) 0.053(3) 0.055(3) 0.004(2) 0.001(2) -0.001(2)
N7 0.097(8) 0.166(11) 0.183(11) 0.000 0.046(8) 0.000
N8 0.091(6) 0.145(8) 0.080(6) 0.000 0.025(5) 0.000
O1 0.0456(18) 0.0380(17) 0.063(2) 0.0010(15) 0.0134(17) 0.0036(14)
O2 0.047(2) 0.055(2) 0.104(3) -0.0168(19) 0.023(2) -0.0044(16)
O3 0.081(3) 0.057(2) 0.0439(18) 0.0052(15) 0.0154(18) 0.0225(18)
O4 0.111(3) 0.052(2) 0.0364(18) 0.0044(15) -0.0072(19) -0.014(2)
O5 0.0475(19) 0.068(2) 0.0522(19) -0.0177(16) 0.0098(16) -0.0155(17)
O6 0.120(4) 0.090(3) 0.072(3) 0.004(2) -0.025(3) -0.039(3)
O7 0.157(4) 0.069(3) 0.075(3) 0.026(2) 0.032(3) 0.045(3)
O8 0.108(3) 0.055(2) 0.0415(18) -0.0103(15) 0.019(2) 0.001(2)
O9 0.098(3) 0.106(3) 0.087(3) 0.020(3) 0.051(3) 0.020(3)
Cl1 0.0446(6) 0.0411(6) 0.0364(5) -0.0036(5) 0.0041(5) 0.0005(5)
Cl2 0.0504(7) 0.0540(7) 0.0352(5) 0.0018(5) 0.0148(5) 0.0000(6)
Cu1 0.0436(3) 0.0352(3) 0.0265(3) 0.0019(2) 0.0080(2) -0.0002(2)

loop_
_atom_type_symbol
_atom_type_description
_atom_type_scat_dispersion_real
_atom_type_scat_dispersion_imag
_atom_type_scat_source
C C 0.0033 0.0016 'International Tables Vol C Tables 4.2.6.8 and 6.1.1.4'
H H 0.0000 0.0000 'International Tables Vol C Tables 4.2.6.8 and 6.1.1.4'
N N 0.0061 0.0033 'International Tables Vol C Tables 4.2.6.8 and 6.1.1.4'
O O 0.0106 0.0060 'International Tables Vol C Tables 4.2.6.8 and 6.1.1.4'
Cl Cl 0.1484 0.1585 'International Tables Vol C Tables 4.2.6.8 and 6.1.1.4'
Cu Cu 0.3201 1.2651 'International Tables Vol C Tables 4.2.6.8 and 6.1.1.4'

loop_
_geom_angle_atom_site_label_1
_geom_angle_atom_site_label_2
_geom_angle_atom_site_label_3
_geom_angle
O1 C1 C12 111.1(3)
O1 C1 C2 110.5(3)
C12 C1 C2 112.6(3)
O1 C1 C22 104.9(3)
C12 C1 C22 108.6(3)
C2 C1 C22 108.9(3)
N1 C2 C3 121.2(4)
N1 C2 C1 116.8(3)
C3 C2 C1 122.0(4)
C2 C3 C4 119.0(4)
C2 C3 H3 120.5
C4 C3 H3 120.5
C5 C4 C3 119.9(4)
C5 C4 H4 120.0
C3 C4 H4 120.0
C4 C5 C6 119.2(4)
C4 C5 H5 120.4
C6 C5 H5 120.4
N1 C6 C5 120.6(4)
N1 C6 C7 114.5(3)
C5 C6 C7 124.9(4)
N2 C7 C8 121.3(4)
N2 C7 C6 115.5(3)
C8 C7 C6 123.2(4)
C9 C8 C7 119.8(4)
C9 C8 H8 120.1
C7 C8 H8 120.1
C8 C9 C10 119.5(4)
C8 C9 H9 120.3
C10 C9 H9 120.3
C9 C10 C11 118.6(4)
C9 C10 H10 120.7
C11 C10 H10 120.7
N2 C11 C10 122.9(4)
N2 C11 H11 118.6
C10 C11 H11 118.6
N3 C12 C13 120.0(4)
N3 C12 C1 115.6(3)
C13 C12 C1 124.3(4)
C14 C13 C12 119.1(4)
C14 C13 H13 120.5
C12 C13 H13 120.5
C15 C14 C13 120.3(4)
C15 C14 H14 119.9
C13 C14 H14 119.9
C14 C15 C16 118.3(4)
C14 C15 H15 120.9
C16 C15 H15 120.9
N3 C16 C15 120.8(4)
N3 C16 C17 113.7(3)
C15 C16 C17 125.2(4)
N4 C17 C18 122.1(4)
N4 C17 C16 114.6(3)
C18 C17 C16 123.0(4)
C17 C18 C19 119.2(4)
C17 C18 H18 120.4
C19 C18 H18 120.4
C20 C19 C18 119.0(4)
C20 C19 H19 120.5
C18 C19 H19 120.5
C19 C20 C21 119.0(4)
C19 C20 H20 120.5
C21 C20 H20 120.5
N4 C21 C20 122.9(4)
N4 C21 H21 118.5
C20 C21 H21 118.5
N5 C22 C23 122.7(4)
N5 C22 C1 114.9(4)
C23 C22 C1 122.4(4)
C24 C23 C22 119.9(5)
C24 C23 H23 120.1
C22 C23 H23 120.1
C23 C24 C25 118.4(5)
C23 C24 H24 120.8
C25 C24 H24 120.8
C24 C25 C26 119.7(4)
C24 C25 H25 120.2
C26 C25 H25 120.2
N5 C26 C25 121.2(4)
N5 C26 C27 116.1(4)
C25 C26 C27 122.6(4)
N6 C27 C28 123.3(5)
N6 C27 C26 116.1(4)
C28 C27 C26 120.6(5)
C27 C28 C29 116.6(6)
C27 C28 H28 121.7
C29 C28 H28 121.7
C30 C29 C28 120.4(6)
C30 C29 H29 119.8
C28 C29 H29 119.8
C31 C30 C29 118.5(6)
C31 C30 H30 120.7
C29 C30 H30 120.7
C30 C31 N6 123.7(6)
C30 C31 H31 118.1
N6 C31 H31 118.1
C35 C34 H34A 110.9(8)
C35 C34 H34B 110.9(7)
H34A C34 H34B 108.0(8)
C35 C34 H34C 110.9(8)
H34A C34 H34C 108.0(8)
H34B C34 H34C 108.0(8)
N7 C35 C34 180.000(7)
C37 C36 H36A 110.2(7)
C37 C36 H36B 110.2(7)
H36A C36 H36B 108.7(7)
C37 C36 H36C 110.2(7)
H36A C36 H36C 108.7(7)
H36B C36 H36C 108.7(7)
N8 C37 C36 180.000(8)
C2 N1 C6 120.2(3)
C2 N1 Cu1 124.5(2)
C6 N1 Cu1 115.2(3)
C7 N2 C11 117.9(3)
C7 N2 Cu1 113.7(3)
C11 N2 Cu1 128.3(3)
C12 N3 C16 121.3(3)
C12 N3 Cu1 124.5(3)
C16 N3 Cu1 113.8(3)
C21 N4 C17 117.8(3)
C21 N4 Cu1 129.2(3)
C17 N4 Cu1 112.6(3)
C26 N5 C22 118.1(4)
C26 N5 Cu1 123.8(3)
C22 N5 Cu1 117.4(3)
C27 N6 C31 117.4(5)
C27 N6 Cu1 100.6(3)
C31 N6 Cu1 122.6(4)
C1 O1 H1 109.5
O4 Cl1 O3 109.8(2)
O4 Cl1 O5 109.8(2)
O3 Cl1 O5 110.9(2)
O4 Cl1 O2 109.6(2)
O3 Cl1 O2 108.3(2)
O5 Cl1 O2 108.3(2)
O7 Cl2 O9 113.2(3)
O7 Cl2 O8 112.3(2)
O9 Cl2 O8 110.8(3)
O7 Cl2 O6 109.1(3)
O9 Cl2 O6 103.8(3)
O8 Cl2 O6 107.2(2)
N1 Cu1 N3 89.47(13)
N1 Cu1 N4 164.87(14)
N3 Cu1 N4 79.97(13)
N1 Cu1 N2 81.05(13)
N3 Cu1 N2 145.56(14)
N4 Cu1 N2 101.59(13)
N1 Cu1 N5 80.28(12)
N3 Cu1 N5 79.01(13)
N4 Cu1 N5 107.94(12)
N2 Cu1 N5 130.83(13)
N1 Cu1 N6 106.17(12)
N3 Cu1 N6 134.43(13)
N4 Cu1 N6 88.95(13)
N2 Cu1 N6 79.90(13)
N5 Cu1 N6 62.62(12)

loop_
_geom_bond_atom_site_label_1
_geom_bond_atom_site_label_2
_geom_bond_distance
C1 O1 1.416(5)
C1 C12 1.518(6)
C1 C2 1.530(5)
C1 C22 1.558(6)
C2 N1 1.340(5)
C2 C3 1.373(6)
C3 C4 1.385(6)
C3 H3 0.9500
C4 C5 1.361(6)
C4 H4 0.9500
C5 C6 1.388(6)
C5 H5 0.9500
C6 N1 1.349(5)
C6 C7 1.476(6)
C7 N2 1.346(5)
C7 C8 1.392(6)
C8 C9 1.359(6)
C8 H8 0.9500
C9 C10 1.375(6)
C9 H9 0.9500
C10 C11 1.375(6)
C10 H10 0.9500
C11 N2 1.351(5)
C11 H11 0.9500
C12 N3 1.337(5)
C12 C13 1.385(6)
C13 C14 1.380(6)
C13 H13 0.9500
C14 C15 1.379(6)
C14 H14 0.9500
C15 C16 1.383(6)
C15 H15 0.9500
C16 N3 1.344(5)
C16 C17 1.480(6)
C17 N4 1.360(5)
C17 C18 1.380(6)
C18 C19 1.386(6)
C18 H18 0.9500
C19 C20 1.378(6)
C19 H19 0.9500
C20 C21 1.381(6)
C20 H20 0.9500
C21 N4 1.341(5)
C21 H21 0.9500
C22 N5 1.352(5)
C22 C23 1.376(6)
C23 C24 1.362(6)
C23 H23 0.9500
C24 C25 1.384(7)
C24 H24 0.9500
C25 C26 1.404(6)
C25 H25 0.9500
C26 N5 1.340(5)
C26 C27 1.484(6)
C27 N6 1.335(6)
C27 C28 1.366(7)
C28 C29 1.412(9)
C28 H28 0.9500
C29 C30 1.349(10)
C29 H29 0.9500
C30 C31 1.344(8)
C30 H30 0.9500
C31 N6 1.344(6)
C31 H31 0.9500
C34 C35 1.436(17)
C34 H34A 0.989(5)
C34 H34B 0.989(5)
C34 H34C 0.989(5)
C35 N7 1.171(14)
C36 C37 1.422(16)
C36 H36A 0.985(4)
C36 H36B 0.985(4)
C36 H36C 0.985(4)
C37 N8 1.196(13)
N1 Cu1 1.995(3)
N2 Cu1 2.030(3)
N3 Cu1 2.005(3)
N4 Cu1 2.023(3)
N5 Cu1 2.350(3)
N6 Cu1 2.860(4)
O1 H1 0.8400
O2 Cl1 1.431(3)
O3 Cl1 1.425(3)
O4 Cl1 1.422(3)
O5 Cl1 1.428(3)
O6 Cl2 1.445(4)
O7 Cl2 1.397(4)
O8 Cl2 1.426(3)
O9 Cl2 1.408(4)

loop_
_geom_torsion_atom_site_label_1
_geom_torsion_atom_site_label_2
_geom_torsion_atom_site_label_3
_geom_torsion_atom_site_label_4
_geom_torsion
O1 C1 C2 N1 176.7(3)
C12 C1 C2 N1 51.8(5)
C22 C1 C2 N1 -68.6(4)
O1 C1 C2 C3 -4.3(6)
C12 C1 C2 C3 -129.2(4)
C22 C1 C2 C3 110.4(4)
N1 C2 C3 C4 -0.9(6)
C1 C2 C3 C4 -179.9(4)
C2 C3 C4 C5 0.5(7)
C3 C4 C5 C6 0.1(7)
C4 C5 C6 N1 -0.4(7)
C4 C5 C6 C7 178.8(4)
N1 C6 C7 N2 2.6(5)
C5 C6 C7 N2 -176.7(4)
N1 C6 C7 C8 -175.7(4)
C5 C6 C7 C8 5.0(7)
N2 C7 C8 C9 0.3(7)
C6 C7 C8 C9 178.6(4)
C7 C8 C9 C10 0.0(7)
C8 C9 C10 C11 -0.9(7)
C9 C10 C11 N2 1.5(7)
O1 C1 C12 N3 172.3(3)
C2 C1 C12 N3 -63.2(4)
C22 C1 C12 N3 57.4(4)
O1 C1 C12 C13 -3.5(5)
C2 C1 C12 C13 121.0(4)
C22 C1 C12 C13 -118.4(4)
N3 C12 C13 C14 -1.5(6)
C1 C12 C13 C14 174.1(4)
C12 C13 C14 C15 -2.5(6)
C13 C14 C15 C16 2.5(6)
C14 C15 C16 N3 1.4(6)
C14 C15 C16 C17 -171.5(4)
N3 C16 C17 N4 3.4(5)
C15 C16 C17 N4 176.7(4)
N3 C16 C17 C18 -170.3(4)
C15 C16 C17 C18 3.1(6)
N4 C17 C18 C19 -0.7(6)
C16 C17 C18 C19 172.5(4)
C17 C18 C19 C20 -1.0(6)
C18 C19 C20 C21 1.9(7)
C19 C20 C21 N4 -1.1(7)
O1 C1 C22 N5 173.5(3)
C12 C1 C22 N5 -67.7(4)
C2 C1 C22 N5 55.2(4)
O1 C1 C22 C23 -6.7(5)
C12 C1 C22 C23 112.2(4)
C2 C1 C22 C23 -125.0(4)
N5 C22 C23 C24 -1.2(6)
C1 C22 C23 C24 179.0(4)
C22 C23 C24 C25 1.0(6)
C23 C24 C25 C26 0.2(7)
C24 C25 C26 N5 -1.4(7)
C24 C25 C26 C27 -178.7(4)
N5 C26 C27 N6 -32.2(6)
C25 C26 C27 N6 145.2(4)
N5 C26 C27 C28 146.5(5)
C25 C26 C27 C28 -36.1(7)
N6 C27 C28 C29 -1.0(8)
C26 C27 C28 C29 -179.6(5)
C27 C28 C29 C30 -1.6(10)
C28 C29 C30 C31 1.9(10)
C29 C30 C31 N6 0.4(9)
C3 C2 N1 C6 0.7(6)
C1 C2 N1 C6 179.6(4)
C3 C2 N1 Cu1 -175.9(3)
C1 C2 N1 Cu1 3.0(5)
C5 C6 N1 C2 0.0(6)
C7 C6 N1 C2 -179.3(3)
C5 C6 N1 Cu1 176.9(3)
C7 C6 N1 Cu1 -2.4(5)
C8 C7 N2 C11 0.2(6)
C6 C7 N2 C11 -178.2(4)
C8 C7 N2 Cu1 176.8(3)
C6 C7 N2 Cu1 -1.6(5)
C10 C11 N2 C7 -1.2(7)
C10 C11 N2 Cu1 -177.2(4)
C13 C12 N3 C16 5.5(6)
C1 C12 N3 C16 -170.5(3)
C13 C12 N3 Cu1 -166.4(3)
C1 C12 N3 Cu1 17.7(5)
C15 C16 N3 C12 -5.5(6)
C17 C16 N3 C12 168.2(3)
C15 C16 N3 Cu1 167.2(3)
C17 C16 N3 Cu1 -19.2(4)
C20 C21 N4 C17 -0.5(6)
C20 C21 N4 Cu1 172.3(3)
C18 C17 N4 C21 1.4(6)
C16 C17 N4 C21 -172.3(3)
C18 C17 N4 Cu1 -172.5(3)
C16 C17 N4 Cu1 13.8(4)
C25 C26 N5 C22 1.3(6)
C27 C26 N5 C22 178.7(4)
C25 C26 N5 Cu1 171.5(3)
C27 C26 N5 Cu1 -11.0(5)
C23 C22 N5 C26 0.0(6)
C1 C22 N5 C26 179.8(3)
C23 C22 N5 Cu1 -170.9(3)
C1 C22 N5 Cu1 9.0(4)
C28 C27 N6 C31 3.2(7)
C26 C27 N6 C31 -178.1(4)
C28 C27 N6 Cu1 -132.3(4)
C26 C27 N6 Cu1 46.3(4)
C30 C31 N6 C27 -2.9(8)
C30 C31 N6 Cu1 122.3(6)
C2 N1 Cu1 N3 -35.3(3)
C6 N1 Cu1 N3 148.0(3)
C2 N1 Cu1 N4 -80.7(6)
C6 N1 Cu1 N4 102.6(5)
C2 N1 Cu1 N2 178.0(3)
C6 N1 Cu1 N2 1.2(3)
C2 N1 Cu1 N5 43.7(3)
C6 N1 Cu1 N5 -133.1(3)
C2 N1 Cu1 N6 101.3(3)
C6 N1 Cu1 N6 -75.5(3)
C12 N3 Cu1 N1 24.1(3)
C16 N3 Cu1 N1 -148.2(3)
C12 N3 Cu1 N4 -166.7(3)
C16 N3 Cu1 N4 20.9(3)
C12 N3 Cu1 N2 97.4(4)
C16 N3 Cu1 N2 -75.0(4)
C12 N3 Cu1 N5 -56.1(3)
C16 N3 Cu1 N5 131.5(3)
C12 N3 Cu1 N6 -88.3(3)
C16 N3 Cu1 N6 99.4(3)
C21 N4 Cu1 N1 -145.4(5)
C17 N4 Cu1 N1 27.7(6)
C21 N4 Cu1 N3 168.3(4)
C17 N4 Cu1 N3 -18.6(3)
C21 N4 Cu1 N2 -46.7(4)
C17 N4 Cu1 N2 126.3(3)
C21 N4 Cu1 N5 93.4(4)
C17 N4 Cu1 N5 -93.5(3)
C21 N4 Cu1 N6 32.7(4)
C17 N4 Cu1 N6 -154.2(3)
C7 N2 Cu1 N1 0.3(3)
C11 N2 Cu1 N1 176.4(4)
C7 N2 Cu1 N3 -75.5(4)
C11 N2 Cu1 N3 100.7(4)
C7 N2 Cu1 N4 -164.6(3)
C11 N2 Cu1 N4 11.5(4)
C7 N2 Cu1 N5 69.0(3)
C11 N2 Cu1 N5 -114.8(4)
C7 N2 Cu1 N6 108.6(3)
C11 N2 Cu1 N6 -75.3(4)
C26 N5 Cu1 N1 138.9(3)
C22 N5 Cu1 N1 -50.8(3)
C26 N5 Cu1 N3 -129.7(3)
C22 N5 Cu1 N3 40.5(3)
C26 N5 Cu1 N4 -54.2(3)
C22 N5 Cu1 N4 116.1(3)
C26 N5 Cu1 N2 69.8(3)
C22 N5 Cu1 N2 -119.9(3)
C26 N5 Cu1 N6 24.9(3)
C22 N5 Cu1 N6 -164.8(3)
C27 N6 Cu1 N1 -105.7(3)
C31 N6 Cu1 N1 121.9(4)
C27 N6 Cu1 N3 0.0(4)
C31 N6 Cu1 N3 -132.4(4)
C27 N6 Cu1 N4 74.8(3)
C31 N6 Cu1 N4 -57.6(4)
C27 N6 Cu1 N2 176.8(3)
C31 N6 Cu1 N2 44.4(4)
C27 N6 Cu1 N5 -36.1(3)
C31 N6 Cu1 N5 -168.5(5)
